data_2219072
loop_
_publ_author_name
'Gowda, B. Thimme'
'Foro, Sabine'
'Babitha, K. S.'
'Fuess, Hartmut'

_publ_section_title
;
 4-Chlorophenyl 4-methylbenzoate
;
_journal_coeditor_code IS2314
_journal_issue 8
_journal_name_full 'Acta Crystallographica Section E'
_journal_page_first o1518
_journal_paper_doi 10.1107/S1600536808021697
_journal_volume 64
_journal_year 2008
_chemical_formula_iupac 'C14 H11 Cl O2'
_chemical_formula_moiety 'C14 H11 Cl O2'
_chemical_formula_sum 'C14 H11 Cl O2'
_chemical_formula_weight 246.68
_chemical_name_systematic
;
4-Chlorophenyl 4-methylbenzoate
;
_space_group_IT_number 14
_symmetry_cell_setting monoclinic
_symmetry_space_group_name_Hall '-P 2yn'
_symmetry_space_group_name_H-M 'P 1 21/n 1'
_atom_sites_solution_hydrogens geom
_atom_sites_solution_primary direct
_atom_sites_solution_secondary difmap
_audit_creation_method SHELXL-97
_cell_angle_alpha 90.00
_cell_angle_beta 95.68(4)
_cell_angle_gamma 90.00
_cell_formula_units_Z 4
_cell_length_a 6.048(2)
_cell_length_b 7.559(2)
_cell_length_c 26.487(5)
_cell_measurement_reflns_used 25
_cell_measurement_temperature 299(2)
_cell_measurement_theta_max 16.85
_cell_measurement_theta_min 3.40
_cell_volume 1205.0(6)
_computing_cell_refinement 'CAD-4-PC (Enraf--Nonius, 1996)'
_computing_data_collection 'CAD-4-PC (Enraf--Nonius, 1996)'
_computing_data_reduction 'REDU4 (Stoe & Cie, 1987)'
_computing_molecular_graphics 'PLATON (Spek, 2003)'
_computing_publication_material 'SHELXL97 (Sheldrick, 2008)'
_computing_structure_refinement 'SHELXL97 (Sheldrick, 2008)'
_computing_structure_solution 'SHELXS97 (Sheldrick, 2008)'
_diffrn_ambient_temperature 299(2)
_diffrn_measured_fraction_theta_full 1.000
_diffrn_measured_fraction_theta_max 1.000
_diffrn_measurement_device_type 'Enraf--Nonius CAD-4'
_diffrn_measurement_method \w/2\q
_diffrn_radiation_monochromator graphite
_diffrn_radiation_source 'fine-focus sealed tube'
_diffrn_radiation_type CuK\a
_diffrn_radiation_wavelength 1.54180
_diffrn_reflns_av_R_equivalents 0.0529
_diffrn_reflns_av_sigmaI/netI 0.0376
_diffrn_reflns_limit_h_max 2
_diffrn_reflns_limit_h_min -7
_diffrn_reflns_limit_k_max 0
_diffrn_reflns_limit_k_min -9
_diffrn_reflns_limit_l_max 31
_diffrn_reflns_limit_l_min -31
_diffrn_reflns_number 2872
_diffrn_reflns_theta_full 67.00
_diffrn_reflns_theta_max 67.001
_diffrn_reflns_theta_min 3.35
_diffrn_standards_decay_% 1.5
_diffrn_standards_interval_time 120
_diffrn_standards_number 3
_exptl_absorpt_coefficient_mu 2.693
_exptl_absorpt_correction_T_max 0.2978
_exptl_absorpt_correction_T_min 0.2160
_exptl_absorpt_correction_type psi-scan
_exptl_absorpt_process_details '(North <i>et al.</i>,  1968)'
_exptl_crystal_colour colourless
_exptl_crystal_density_diffrn 1.360
_exptl_crystal_density_method 'not measured'
_exptl_crystal_description prism
_exptl_crystal_F_000 512
_exptl_crystal_size_max 0.65
_exptl_crystal_size_mid 0.60
_exptl_crystal_size_min 0.45
_refine_diff_density_max 0.532
_refine_diff_density_min -0.942
_refine_ls_extinction_coef 0.048(9)
_refine_ls_extinction_expression Fc^*^=kFc[1+0.001xFc^2^\l^3^/sin(2\q)]^-1/4^
_refine_ls_extinction_method 'SHELXL97 (Sheldrick, 2008)'
_refine_ls_goodness_of_fit_ref 1.513
_refine_ls_hydrogen_treatment constr
_refine_ls_matrix_type full
_refine_ls_number_parameters 156
_refine_ls_number_reflns 2141
_refine_ls_number_restraints 0
_refine_ls_restrained_S_all 1.513
_refine_ls_R_factor_all 0.0943
_refine_ls_R_factor_gt 0.0919
_refine_ls_shift/su_max 0.001
_refine_ls_shift/su_mean 0.000
_refine_ls_structure_factor_coef Fsqd
_refine_ls_weighting_details 'calc w=1/[\s^2^(Fo^2^)+(0.2P)^2^] where P=(Fo^2^+2Fc^2^)/3'
_refine_ls_weighting_scheme calc
_refine_ls_wR_factor_gt 0.3065
_refine_ls_wR_factor_ref 0.3130
_reflns_number_gt 1968
_reflns_number_total 2141
_reflns_threshold_expression I>2\s(I)
_cod_data_source_file is2314.cif
_cod_data_source_block I
_cod_original_sg_symbol_H-M 'P 21/n'
_cod_database_code 2219072
_cod_database_fobs_code 2219072

loop_
_symmetry_equiv_pos_as_xyz
'x, y, z'
'-x+1/2, y+1/2, -z+1/2'
'-x, -y, -z'
'x-1/2, -y-1/2, z-1/2'

loop_
_atom_site_type_symbol
_atom_site_label
_atom_site_fract_x
_atom_site_fract_y
_atom_site_fract_z
_atom_site_U_iso_or_equiv
_atom_site_adp_type
_atom_site_calc_flag
_atom_site_refinement_flags
_atom_site_occupancy
Cl Cl1 0.75384(13) 0.28660(13) 0.53235(3) 0.0895(6) Uani d . 1
O O1 0.2922(3) 0.3273(3) 0.32780(7) 0.0708(7) Uani d . 1
O O2 0.0565(3) 0.5372(3) 0.34855(6) 0.0655(7) Uani d . 1
C C1 0.3932(4) 0.3235(3) 0.37781(9) 0.0577(7) Uani d . 1
C C2 0.5981(4) 0.4028(4) 0.38707(10) 0.0627(8) Uani d . 1
H H2 0.6612 0.4629 0.3614 0.075 Uiso calc R 1
C C3 0.7081(4) 0.3910(3) 0.43527(11) 0.0643(8) Uani d . 1
H H3 0.8467 0.4436 0.4425 0.077 Uiso calc R 1
C C4 0.6124(5) 0.3022(3) 0.47205(10) 0.0618(8) Uani d . 1
C C5 0.4096(5) 0.2231(4) 0.46293(11) 0.0697(8) Uani d . 1
H H5 0.3473 0.1627 0.4886 0.084 Uiso calc R 1
C C6 0.2981(4) 0.2344(4) 0.41478(11) 0.0693(8) Uani d . 1
H H6 0.1596 0.1815 0.4078 0.083 Uiso calc R 1
C C7 0.1213(3) 0.4406(3) 0.31755(8) 0.0522(7) Uani d . 1
C C8 0.0302(3) 0.4314(3) 0.26348(8) 0.0492(7) Uani d . 1
C C9 0.1415(4) 0.3453(3) 0.22735(9) 0.0571(7) Uani d . 1
H H9 0.2781 0.2919 0.2366 0.068 Uiso calc R 1
C C10 0.0495(4) 0.3389(3) 0.17768(10) 0.0591(7) Uani d . 1
H H10 0.1266 0.2834 0.1535 0.071 Uiso calc R 1
C C11 -0.1566(4) 0.4140(3) 0.16318(9) 0.0549(7) Uani d . 1
C C12 -0.2636(4) 0.5008(3) 0.19962(10) 0.0605(7) Uani d . 1
H H12 -0.4012 0.5527 0.1905 0.073 Uiso calc R 1
C C13 -0.1715(4) 0.5122(3) 0.24905(9) 0.0579(7) Uani d . 1
H H13 -0.2446 0.5741 0.2728 0.069 Uiso calc R 1
C C14 -0.2612(5) 0.4005(4) 0.10953(11) 0.0718(8) Uani d . 1
H H14A -0.1757 0.3214 0.0908 0.086 Uiso calc R 1
H H14B -0.2651 0.5154 0.0940 0.086 Uiso calc R 1
H H14C -0.4099 0.3559 0.1094 0.086 Uiso calc R 1

loop_
_atom_site_aniso_label
_atom_site_aniso_U_11
_atom_site_aniso_U_22
_atom_site_aniso_U_33
_atom_site_aniso_U_12
_atom_site_aniso_U_13
_atom_site_aniso_U_23
Cl1 0.0931(9) 0.1079(9) 0.0595(8) -0.0047(4) -0.0318(5) 0.0080(3)
O1 0.0735(12) 0.0844(13) 0.0496(12) 0.0203(9) -0.0187(8) -0.0115(9)
O2 0.0671(12) 0.0793(12) 0.0480(11) 0.0089(8) -0.0050(7) -0.0095(8)
C1 0.0570(13) 0.0664(13) 0.0460(14) 0.0066(9) -0.0130(9) -0.0050(10)
C2 0.0586(14) 0.0753(15) 0.0522(15) -0.0014(10) -0.0054(10) 0.0072(12)
C3 0.0543(13) 0.0703(15) 0.0644(16) -0.0030(10) -0.0135(10) 0.0029(12)
C4 0.0653(15) 0.0640(14) 0.0518(15) 0.0026(9) -0.0152(10) 0.0020(10)
C5 0.0730(16) 0.0801(17) 0.0532(16) -0.0130(12) -0.0069(12) 0.0089(12)
C6 0.0609(15) 0.0791(16) 0.0637(17) -0.0128(11) -0.0148(11) -0.0027(13)
C7 0.0480(12) 0.0595(13) 0.0471(13) -0.0029(8) -0.0061(9) -0.0003(9)
C8 0.0506(11) 0.0511(11) 0.0439(13) -0.0028(7) -0.0058(8) 0.0004(8)
C9 0.0525(13) 0.0604(12) 0.0557(14) 0.0063(9) -0.0076(9) -0.0049(10)
C10 0.0635(15) 0.0665(14) 0.0458(13) 0.0082(10) -0.0025(10) -0.0061(10)
C11 0.0635(13) 0.0499(11) 0.0481(14) -0.0014(8) -0.0103(10) 0.0022(9)
C12 0.0555(13) 0.0675(14) 0.0556(14) 0.0098(9) -0.0085(10) 0.0043(11)
C13 0.0607(14) 0.0665(14) 0.0452(13) 0.0081(9) -0.0012(9) -0.0032(10)
C14 0.0862(19) 0.0737(16) 0.0512(16) 0.0040(12) -0.0150(12) -0.0004(12)

loop_
_atom_type_symbol
_atom_type_description
_atom_type_scat_dispersion_real
_atom_type_scat_dispersion_imag
_atom_type_scat_source
C C 0.0181 0.0091 'International Tables Vol C Tables 4.2.6.8 and 6.1.1.4'
H H 0.0000 0.0000 'International Tables Vol C Tables 4.2.6.8 and 6.1.1.4'
Cl Cl 0.3639 0.7018 'International Tables Vol C Tables 4.2.6.8 and 6.1.1.4'
O O 0.0492 0.0322 'International Tables Vol C Tables 4.2.6.8 and 6.1.1.4'

loop_
_geom_angle_atom_site_label_1
_geom_angle_atom_site_label_2
_geom_angle_atom_site_label_3
_geom_angle
C7 O1 C1 117.12(18)
C6 C1 C2 121.6(3)
C6 C1 O1 120.9(2)
C2 C1 O1 117.4(2)
C1 C2 C3 118.6(2)
C1 C2 H2 120.7
C3 C2 H2 120.7
C4 C3 C2 119.6(2)
C4 C3 H3 120.2
C2 C3 H3 120.2
C3 C4 C5 121.9(3)
C3 C4 Cl1 119.1(2)
C5 C4 Cl1 119.0(2)
C4 C5 C6 118.9(3)
C4 C5 H5 120.5
C6 C5 H5 120.5
C1 C6 C5 119.4(2)
C1 C6 H6 120.3
C5 C6 H6 120.3
O2 C7 O1 123.2(2)
O2 C7 C8 125.2(2)
O1 C7 C8 111.57(19)
C13 C8 C9 119.5(2)
C13 C8 C7 118.57(19)
C9 C8 C7 122.0(2)
C10 C9 C8 119.8(2)
C10 C9 H9 120.1
C8 C9 H9 120.1
C9 C10 C11 121.1(2)
C9 C10 H10 119.4
C11 C10 H10 119.4
C12 C11 C10 118.1(2)
C12 C11 C14 120.8(2)
C10 C11 C14 121.1(2)
C13 C12 C11 121.5(2)
C13 C12 H12 119.2
C11 C12 H12 119.2
C12 C13 C8 119.9(2)
C12 C13 H13 120.0
C8 C13 H13 120.0
C11 C14 H14A 109.5
C11 C14 H14B 109.5
H14A C14 H14B 109.5
C11 C14 H14C 109.5
H14A C14 H14C 109.5
H14B C14 H14C 109.5

loop_
_geom_bond_atom_site_label_1
_geom_bond_atom_site_label_2
_geom_bond_distance
Cl1 C4 1.740(3)
O1 C7 1.350(3)
O1 C1 1.403(3)
O2 C7 1.193(3)
C1 C6 1.362(4)
C1 C2 1.376(4)
C2 C3 1.383(4)
C2 H2 0.9300
C3 C4 1.359(4)
C3 H3 0.9300
C4 C5 1.364(4)
C5 C6 1.385(4)
C5 H5 0.9300
C6 H6 0.9300
C7 C8 1.484(3)
C8 C13 1.384(3)
C8 C9 1.386(3)
C9 C10 1.378(3)
C9 H9 0.9300
C10 C11 1.389(3)
C10 H10 0.9300
C11 C12 1.380(4)
C11 C14 1.501(3)
C12 C13 1.374(4)
C12 H12 0.9300
C13 H13 0.9300
C14 H14A 0.9600
C14 H14B 0.9600
C14 H14C 0.9600

loop_
_geom_hbond_atom_site_label_D
_geom_hbond_atom_site_label_H
_geom_hbond_atom_site_label_A
_geom_hbond_site_symmetry_A
_geom_hbond_distance_DH
_geom_hbond_distance_HA
_geom_hbond_distance_DA
_geom_hbond_angle_DHA
C2 H2 O2 1_655 0.93 2.51 3.212(3) 132.4

loop_
_geom_torsion_atom_site_label_1
_geom_torsion_atom_site_label_2
_geom_torsion_atom_site_label_3
_geom_torsion_atom_site_label_4
_geom_torsion
C7 O1 C1 C6 79.0(3)
C7 O1 C1 C2 -105.3(3)
C6 C1 C2 C3 -0.2(4)
O1 C1 C2 C3 -175.8(2)
C1 C2 C3 C4 0.1(4)
C2 C3 C4 C5 0.1(4)
C2 C3 C4 Cl1 179.36(19)
C3 C4 C5 C6 -0.2(5)
Cl1 C4 C5 C6 -179.4(2)
C2 C1 C6 C5 0.1(4)
O1 C1 C6 C5 175.6(2)
C4 C5 C6 C1 0.1(5)
C1 O1 C7 O2 1.1(3)
C1 O1 C7 C8 179.94(19)
O2 C7 C8 C13 -13.8(3)
O1 C7 C8 C13 167.3(2)
O2 C7 C8 C9 165.9(2)
O1 C7 C8 C9 -12.9(3)
C13 C8 C9 C10 -0.8(3)
C7 C8 C9 C10 179.5(2)
C8 C9 C10 C11 -1.5(4)
C9 C10 C11 C12 2.2(4)
C9 C10 C11 C14 -177.4(2)
C10 C11 C12 C13 -0.5(4)
C14 C11 C12 C13 179.1(2)
C11 C12 C13 C8 -1.8(4)
C9 C8 C13 C12 2.5(4)
C7 C8 C13 C12 -177.8(2)

loop_
_cod_related_entry_id
_cod_related_entry_database
_cod_related_entry_code
1 ChemSpider 463878
